data_4303285
loop_
_publ_author_name
'Robert D. Kennedy'
'Carolyn B. Knobler'
'M. Frederick Hawthorne'

_publ_contact_author
; 
  Hawthorne, M. F.,
  Department of Chemistry and Biochemistry,
  University of California,
  Los Angeles, CA 90095-1569.  USA
;
_publ_contact_author_email hawthornem@missouri.edu
_publ_contact_author_fax 573-884-6900
_publ_contact_author_phone 573-882-7016
_publ_section_title
;
Toward Unidirectional Rotary Motion in Nickelacarboranes: Characterization
of Diastereomeric Nickel Bis(Dicarbollide) Complexes Derived from the
[Nido-7-CH3-7,8-C2B9H11]- Anion
;
_journal_name_full 'Inorganic Chemistry'
_journal_page_first 9377
_journal_page_last 9384
_journal_paper_doi 10.1021/ic901175e
_journal_volume 48
_journal_year 2009
_chemical_formula_moiety 'C6 H26 B18 Ni, C4 H12 N'
_chemical_formula_sum 'C10 H38 B18 N Ni'
_chemical_formula_weight 425.70
_chemical_name_systematic
; 
 ? 
;
_space_group_IT_number 15
_symmetry_cell_setting monoclinic
_symmetry_space_group_name_Hall '-C 2yc'
_symmetry_space_group_name_H-M 'C 1 2/c 1'
_atom_sites_solution_hydrogens geom
_atom_sites_solution_primary direct
_atom_sites_solution_secondary difmap
_audit_creation_method SHELXL-97
_cell_angle_alpha 90.00
_cell_angle_beta 101.996(2)
_cell_angle_gamma 90.00
_cell_formula_units_Z 4
_cell_length_a 10.0649(11)
_cell_length_b 10.8581(12)
_cell_length_c 22.268(2)
_cell_measurement_reflns_used 4546
_cell_measurement_temperature 298(2)
_cell_measurement_theta_max 28.07
_cell_measurement_theta_min 2.79
_cell_volume 2380.4(4)
_computing_cell_refinement 'Bruker SMART 1000 software'
_computing_data_collection 'Bruker SMART 1000 software'
_computing_data_reduction 'Bruker SAINT'
_computing_molecular_graphics 'Bruker SHELXTL'
_computing_publication_material 'Bruker SHELXTL'
_computing_structure_refinement 'SHELXL-97 (Sheldrick, 1997)'
_computing_structure_solution 'SHELXS-97 (Sheldrick, 1990)'
_diffrn_ambient_temperature 298(2)
_diffrn_measured_fraction_theta_full 0.968
_diffrn_measured_fraction_theta_max 0.968
_diffrn_measurement_device_type 'Bruker SMART 1000'
_diffrn_measurement_method 'phi and omega scans'
_diffrn_radiation_monochromator graphite
_diffrn_radiation_source 'fine-focus sealed tube'
_diffrn_radiation_type MoK\a
_diffrn_radiation_wavelength 0.71073
_diffrn_reflns_av_R_equivalents 0.0268
_diffrn_reflns_av_sigmaI/netI 0.0274
_diffrn_reflns_limit_h_max 13
_diffrn_reflns_limit_h_min -13
_diffrn_reflns_limit_k_max 14
_diffrn_reflns_limit_k_min -14
_diffrn_reflns_limit_l_max 29
_diffrn_reflns_limit_l_min -29
_diffrn_reflns_number 10143
_diffrn_reflns_theta_full 28.30
_diffrn_reflns_theta_max 28.30
_diffrn_reflns_theta_min 1.87
_exptl_absorpt_coefficient_mu 0.815
_exptl_absorpt_correction_T_max 0.85
_exptl_absorpt_correction_T_min 0.819
_exptl_absorpt_correction_type multi-scan
_exptl_absorpt_process_details 'Bruker SADABS software'
_exptl_crystal_colour red
_exptl_crystal_density_diffrn 1.188
_exptl_crystal_density_method 'not measured'
_exptl_crystal_description parallelepiped
_exptl_crystal_F_000 892
_exptl_crystal_size_max 0.25
_exptl_crystal_size_mid 0.25
_exptl_crystal_size_min 0.20
_refine_diff_density_max 0.442
_refine_diff_density_min -0.224
_refine_diff_density_rms 0.064
_refine_ls_extinction_method none
_refine_ls_goodness_of_fit_ref 1.084
_refine_ls_hydrogen_treatment constr
_refine_ls_matrix_type full
_refine_ls_number_parameters 157
_refine_ls_number_reflns 2864
_refine_ls_number_restraints 0
_refine_ls_restrained_S_all 1.084
_refine_ls_R_factor_all 0.0560
_refine_ls_R_factor_gt 0.0390
_refine_ls_shift/su_max 0.000
_refine_ls_shift/su_mean 0.000
_refine_ls_structure_factor_coef Fsqd
_refine_ls_weighting_details 'calc w=1/[\s^2^(Fo^2^)+(0.0514P)^2^+1.8600P] where P=(Fo^2^+2Fc^2^)/3'
_refine_ls_weighting_scheme calc
_refine_ls_wR_factor_gt 0.0948
_refine_ls_wR_factor_ref 0.1048
_reflns_number_gt 2173
_reflns_number_total 2864
_reflns_threshold_expression >2sigma(I)
_cod_data_source_file ic901175e_si_002_4.cif
_cod_data_source_block rknimesm1
_cod_database_code 4303285

loop_
_symmetry_equiv_pos_as_xyz
'x, y, z'
'-x, y, -z+1/2'
'x+1/2, y+1/2, z'
'-x+1/2, y+1/2, -z+1/2'
'-x, -y, -z'
'x, -y, z-1/2'
'-x+1/2, -y+1/2, -z'
'x+1/2, -y+1/2, z-1/2'

loop_
_atom_site_label
_atom_site_type_symbol
_atom_site_fract_x
_atom_site_fract_y
_atom_site_fract_z
_atom_site_U_iso_or_equiv
_atom_site_adp_type
_atom_site_occupancy
_atom_site_symmetry_multiplicity
_atom_site_calc_flag
_atom_site_refinement_flags
_atom_site_disorder_assembly
_atom_site_disorder_group
Ni3 Ni 1.0000 0.0000 0.0000 0.02881(12) Uani 1 2 d S . .
C1 C 0.8778(2) 0.1320(2) 0.03468(10) 0.0411(5) Uani 1 1 d . . .
H1 H 0.8306 0.1867 -0.0057 0.053 Uiso 1 1 calc R . .
C2 C 0.8137(2) 0.0024(2) 0.04237(10) 0.0397(5) Uani 1 1 d . . .
C2M C 0.6876(2) -0.0416(3) -0.00294(12) 0.0527(6) Uani 1 1 d . . .
H2M1 H 0.6503 0.0253 -0.0293 0.069 Uiso 1 1 calc R . .
H2M2 H 0.6214 -0.0703 0.0192 0.069 Uiso 1 1 calc R . .
H2M3 H 0.7119 -0.1076 -0.0273 0.069 Uiso 1 1 calc R . .
B4 B 1.0525(3) 0.1403(2) 0.06486(11) 0.0385(5) Uani 1 1 d . . .
H4 H 1.1256 0.2007 0.0487 0.050 Uiso 1 1 calc R . .
B5 B 0.9304(3) 0.2052(3) 0.10328(13) 0.0487(7) Uani 1 1 d . . .
H5 H 0.9260 0.3056 0.1093 0.055(7) Uiso 1 1 calc R . .
B6 B 0.7805(3) 0.1164(3) 0.09003(14) 0.0522(7) Uani 1 1 d . . .
H6 H 0.6802 0.1574 0.0890 0.072(9) Uiso 1 1 calc R . .
B7 B 0.9440(3) -0.0943(2) 0.07565(11) 0.0391(5) Uani 1 1 d . . .
H7 H 0.9442 -0.1933 0.0654 0.063(8) Uiso 1 1 calc R . .
B8 B 1.0963(3) -0.0075(2) 0.09594(11) 0.0379(5) Uani 1 1 d . . .
H8 H 1.1984 -0.0480 0.1023 0.047(6) Uiso 1 1 calc R . .
B9 B 1.0644(3) 0.1136(3) 0.14502(12) 0.0454(6) Uani 1 1 d . . .
H9 H 1.1463 0.1534 0.1802 0.059 Uiso 1 1 calc R . .
B10 B 0.8985(3) 0.0975(3) 0.15925(13) 0.0501(7) Uani 1 1 d . . .
H10 H 0.8746 0.1254 0.2033 0.065 Uiso 1 1 calc R . .
B11 B 0.8234(3) -0.0326(3) 0.11706(13) 0.0489(7) Uani 1 1 d . . .
H11 H 0.7497 -0.0921 0.1333 0.054(7) Uiso 1 1 calc R . .
B12 B 0.9989(3) -0.0352(3) 0.15223(12) 0.0455(6) Uani 1 1 d . . .
H12 H 1.0380 -0.0951 0.1918 0.059(7) Uiso 1 1 calc R . .
N1C N 0.0000 0.5177(3) 0.2500 0.0502(7) Uani 1 2 d S . .
C2C C 0.0141(4) 0.5917(4) 0.3060(2) 0.1146(16) Uani 1 1 d . . .
H2A H 0.0932 0.6430 0.3102 0.149 Uiso 1 1 calc R . .
H2B H 0.0233 0.5382 0.3409 0.149 Uiso 1 1 calc R . .
H2C H -0.0650 0.6424 0.3035 0.149 Uiso 1 1 calc R . .
C3C C 0.1223(3) 0.4378(3) 0.25515(15) 0.0729(9) Uani 1 1 d . . .
H3A H 0.1111 0.3844 0.2201 0.095 Uiso 1 1 calc R . .
H3B H 0.1333 0.3892 0.2919 0.095 Uiso 1 1 calc R . .
H3C H 0.2012 0.4884 0.2568 0.095 Uiso 1 1 calc R . .

loop_
_atom_site_aniso_label
_atom_site_aniso_U_11
_atom_site_aniso_U_22
_atom_site_aniso_U_33
_atom_site_aniso_U_23
_atom_site_aniso_U_13
_atom_site_aniso_U_12
Ni3 0.03068(19) 0.02888(18) 0.0279(2) 0.00254(15) 0.00851(13) 0.00711(15)
C1 0.0454(12) 0.0384(11) 0.0414(12) 0.0039(9) 0.0133(10) 0.0157(9)
C2 0.0366(10) 0.0476(12) 0.0377(11) 0.0032(10) 0.0143(9) 0.0062(10)
C2M 0.0355(12) 0.0710(16) 0.0533(16) 0.0041(13) 0.0131(11) -0.0012(11)
B4 0.0461(13) 0.0341(12) 0.0372(13) -0.0008(10) 0.0128(11) 0.0033(10)
B5 0.0702(18) 0.0377(13) 0.0431(15) -0.0021(11) 0.0229(13) 0.0140(13)
B6 0.0525(16) 0.0601(17) 0.0503(17) 0.0023(13) 0.0251(13) 0.0205(13)
B7 0.0479(14) 0.0365(12) 0.0348(13) 0.0068(10) 0.0131(11) 0.0030(11)
B8 0.0421(12) 0.0397(12) 0.0316(11) 0.0039(10) 0.0068(9) 0.0111(11)
B9 0.0571(16) 0.0472(15) 0.0320(13) -0.0058(11) 0.0090(11) 0.0067(12)
B10 0.0666(18) 0.0534(16) 0.0356(14) -0.0017(12) 0.0230(13) 0.0113(14)
B11 0.0529(16) 0.0578(17) 0.0420(15) 0.0054(12) 0.0234(13) 0.0021(13)
B12 0.0609(17) 0.0463(14) 0.0306(13) 0.0076(10) 0.0126(12) 0.0088(12)
N1C 0.0462(15) 0.0503(18) 0.0549(18) 0.000 0.0124(13) 0.000
C2C 0.100(3) 0.113(3) 0.137(4) -0.070(3) 0.039(3) -0.009(2)
C3C 0.0600(17) 0.087(2) 0.072(2) -0.0056(18) 0.0147(15) 0.0182(17)

loop_
_atom_type_symbol
_atom_type_description
_atom_type_scat_dispersion_real
_atom_type_scat_dispersion_imag
_atom_type_scat_source
C C 0.0033 0.0016 'International Tables Vol C Tables 4.2.6.8 and 6.1.1.4'
H H 0.0000 0.0000 'International Tables Vol C Tables 4.2.6.8 and 6.1.1.4'
B B 0.0013 0.0007 'International Tables Vol C Tables 4.2.6.8 and 6.1.1.4'
Ni Ni 0.3393 1.1124 'International Tables Vol C Tables 4.2.6.8 and 6.1.1.4'
N N 0.0061 0.0033 'International Tables Vol C Tables 4.2.6.8 and 6.1.1.4'

loop_
_geom_angle_atom_site_label_1
_geom_angle_atom_site_label_2
_geom_angle_atom_site_label_3
_geom_angle
_geom_angle_site_symmetry_1
_geom_angle_site_symmetry_3
_geom_angle_publ_flag
B4 Ni3 B4 180.00(14) 5_755 . ?
B4 Ni3 C1 48.91(10) 5_755 5_755 ?
B4 Ni3 C1 131.09(10) . 5_755 ?
B4 Ni3 C1 131.09(10) 5_755 . ?
B4 Ni3 C1 48.91(10) . . ?
C1 Ni3 C1 180.00(14) 5_755 . ?
B4 Ni3 B7 82.81(10) 5_755 5_755 ?
B4 Ni3 B7 97.19(10) . 5_755 ?
C1 Ni3 B7 76.77(9) 5_755 5_755 ?
C1 Ni3 B7 103.23(9) . 5_755 ?
B4 Ni3 B7 97.19(10) 5_755 . ?
B4 Ni3 B7 82.81(10) . . ?
C1 Ni3 B7 103.23(9) 5_755 . ?
C1 Ni3 B7 76.77(9) . . ?
B7 Ni3 B7 180.00(17) 5_755 . ?
B4 Ni3 B8 49.13(9) 5_755 5_755 ?
B4 Ni3 B8 130.87(9) . 5_755 ?
C1 Ni3 B8 80.85(9) 5_755 5_755 ?
C1 Ni3 B8 99.15(9) . 5_755 ?
B7 Ni3 B8 48.77(10) 5_755 5_755 ?
B7 Ni3 B8 131.23(10) . 5_755 ?
B4 Ni3 B8 130.87(9) 5_755 . ?
B4 Ni3 B8 49.13(9) . . ?
C1 Ni3 B8 99.15(9) 5_755 . ?
C1 Ni3 B8 80.85(9) . . ?
B7 Ni3 B8 131.23(10) 5_755 . ?
B7 Ni3 B8 48.77(10) . . ?
B8 Ni3 B8 180.00(14) 5_755 . ?
B4 Ni3 C2 79.41(9) 5_755 5_755 ?
B4 Ni3 C2 100.59(9) . 5_755 ?
C1 Ni3 C2 41.70(8) 5_755 5_755 ?
C1 Ni3 C2 138.30(8) . 5_755 ?
B7 Ni3 C2 45.87(9) 5_755 5_755 ?
B7 Ni3 C2 134.13(9) . 5_755 ?
B8 Ni3 C2 80.12(9) 5_755 5_755 ?
B8 Ni3 C2 99.88(9) . 5_755 ?
B4 Ni3 C2 100.59(9) 5_755 . ?
B4 Ni3 C2 79.41(9) . . ?
C1 Ni3 C2 138.30(8) 5_755 . ?
C1 Ni3 C2 41.70(8) . . ?
B7 Ni3 C2 134.13(9) 5_755 . ?
B7 Ni3 C2 45.87(9) . . ?
B8 Ni3 C2 99.88(9) 5_755 . ?
B8 Ni3 C2 80.12(9) . . ?
C2 Ni3 C2 180.00(9) 5_755 . ?
C2 C1 B5 112.18(18) . . ?
C2 C1 B6 61.96(15) . . ?
B5 C1 B6 61.64(17) . . ?
C2 C1 B4 113.98(16) . . ?
B5 C1 B4 62.11(15) . . ?
B6 C1 B4 113.74(19) . . ?
C2 C1 Ni3 73.67(11) . . ?
B5 C1 Ni3 122.82(15) . . ?
B6 C1 Ni3 130.09(15) . . ?
B4 C1 Ni3 64.19(10) . . ?
C2 C1 H1 117.1 . . ?
B5 C1 H1 118.8 . . ?
B6 C1 H1 115.0 . . ?
B4 C1 H1 121.0 . . ?
Ni3 C1 H1 104.5 . . ?
C2M C2 C1 120.83(19) . . ?
C2M C2 B11 116.8(2) . . ?
C1 C2 B11 111.58(19) . . ?
C2M C2 B6 113.28(19) . . ?
C1 C2 B6 63.69(15) . . ?
B11 C2 B6 61.97(16) . . ?
C2M C2 B7 123.2(2) . . ?
C1 C2 B7 107.41(17) . . ?
B11 C2 B7 63.64(15) . . ?
B6 C2 B7 113.82(19) . . ?
C2M C2 Ni3 111.56(15) . . ?
C1 C2 Ni3 64.63(10) . . ?
B11 C2 Ni3 121.56(15) . . ?
B6 C2 Ni3 123.52(16) . . ?
B7 C2 Ni3 63.28(10) . . ?
C2 C2M H2M1 109.5 . . ?
C2 C2M H2M2 109.5 . . ?
H2M1 C2M H2M2 109.5 . . ?
C2 C2M H2M3 109.5 . . ?
H2M1 C2M H2M3 109.5 . . ?
H2M2 C2M H2M3 109.5 . . ?
C1 B4 B8 104.66(17) . . ?
C1 B4 B5 57.75(14) . . ?
B8 B4 B5 108.19(18) . . ?
C1 B4 B9 103.22(18) . . ?
B8 B4 B9 60.13(14) . . ?
B5 B4 B9 59.65(15) . . ?
C1 B4 Ni3 66.90(11) . . ?
B8 B4 Ni3 67.39(11) . . ?
B5 B4 Ni3 121.30(17) . . ?
B9 B4 Ni3 121.79(16) . . ?
C1 B4 H4 126.3 . . ?
B8 B4 H4 122.7 . . ?
B5 B4 H4 119.7 . . ?
B9 B4 H4 120.8 . . ?
Ni3 B4 H4 107.4 . . ?
C1 B5 B6 59.97(16) . . ?
C1 B5 B9 105.55(17) . . ?
B6 B5 B9 108.1(2) . . ?
C1 B5 B4 60.15(14) . . ?
B6 B5 B4 110.74(19) . . ?
B9 B5 B4 60.31(15) . . ?
C1 B5 B10 104.6(2) . . ?
B6 B5 B10 59.14(17) . . ?
B9 B5 B10 59.65(16) . . ?
B4 B5 B10 108.49(18) . . ?
C1 B5 H5 123.9 . . ?
B6 B5 H5 120.6 . . ?
B9 B5 H5 122.4 . . ?
B4 B5 H5 119.9 . . ?
B10 B5 H5 123.2 . . ?
C2 B6 C1 54.35(13) . . ?
C2 B6 B11 58.50(15) . . ?
C1 B6 B11 101.54(17) . . ?
C2 B6 B10 106.14(19) . . ?
C1 B6 B10 104.9(2) . . ?
B11 B6 B10 61.00(18) . . ?
C2 B6 B5 103.29(18) . . ?
C1 B6 B5 58.39(15) . . ?
B11 B6 B5 107.9(2) . . ?
B10 B6 B5 61.09(17) . . ?
C2 B6 H6 125.3 . . ?
C1 B6 H6 126.6 . . ?
B11 B6 H6 122.8 . . ?
B10 B6 H6 121.2 . . ?
B5 B6 H6 122.1 . . ?
C2 B7 B8 109.02(17) . . ?
C2 B7 B12 104.29(18) . . ?
B8 B7 B12 59.39(15) . . ?
C2 B7 B11 57.27(14) . . ?
B8 B7 B11 108.10(19) . . ?
B12 B7 B11 59.20(16) . . ?
C2 B7 Ni3 70.85(11) . . ?
B8 B7 Ni3 65.97(11) . . ?
B12 B7 Ni3 119.73(16) . . ?
B11 B7 Ni3 122.72(16) . . ?
C2 B7 H7 122.7 . . ?
B8 B7 H7 122.2 . . ?
B12 B7 H7 122.2 . . ?
B11 B7 H7 120.1 . . ?
Ni3 B7 H7 106.9 . . ?
B4 B8 B12 107.58(18) . . ?
B4 B8 B7 104.50(17) . . ?
B12 B8 B7 60.94(15) . . ?
B4 B8 B9 60.53(14) . . ?
B12 B8 B9 59.60(15) . . ?
B7 B8 B9 106.97(18) . . ?
B4 B8 Ni3 63.47(11) . . ?
B12 B8 Ni3 120.46(17) . . ?
B7 B8 Ni3 65.25(11) . . ?
B9 B8 Ni3 118.62(15) . . ?
B4 B8 H8 124.3 . . ?
B12 B8 H8 118.8 . . ?
B7 B8 H8 123.7 . . ?
B9 B8 H8 120.0 . . ?
Ni3 B8 H8 111.0 . . ?
B12 B9 B10 60.62(17) . . ?
B12 B9 B5 107.6(2) . . ?
B10 B9 B5 60.46(16) . . ?
B12 B9 B8 59.90(15) . . ?
B10 B9 B8 109.5(2) . . ?
B5 B9 B8 107.86(18) . . ?
B12 B9 B4 106.88(18) . . ?
B10 B9 B4 108.93(19) . . ?
B5 B9 B4 60.04(14) . . ?
B8 B9 B4 59.34(13) . . ?
B12 B9 H9 122.2 . . ?
B10 B9 H9 120.4 . . ?
B5 B9 H9 121.8 . . ?
B8 B9 H9 121.5 . . ?
B4 B9 H9 122.1 . . ?
B6 B10 B9 108.84(19) . . ?
B6 B10 B11 59.42(18) . . ?
B9 B10 B11 107.29(19) . . ?
B6 B10 B5 59.76(17) . . ?
B9 B10 B5 59.89(16) . . ?
B11 B10 B5 105.7(2) . . ?
B6 B10 B12 108.1(2) . . ?
B9 B10 B12 59.51(16) . . ?
B11 B10 B12 59.87(16) . . ?
B5 B10 B12 106.32(19) . . ?
B6 B10 H10 121.2 . . ?
B9 B10 H10 121.5 . . ?
B11 B10 H10 122.8 . . ?
B5 B10 H10 123.1 . . ?
B12 B10 H10 122.2 . . ?
C2 B11 B6 59.53(15) . . ?
C2 B11 B10 105.8(2) . . ?
B6 B11 B10 59.58(18) . . ?
C2 B11 B12 106.64(19) . . ?
B6 B11 B12 108.5(2) . . ?
B10 B11 B12 60.30(17) . . ?
C2 B11 B7 59.09(13) . . ?
B6 B11 B7 108.19(19) . . ?
B10 B11 B7 108.0(2) . . ?
B12 B11 B7 60.36(15) . . ?
C2 B11 H11 123.4 . . ?
B6 B11 H11 121.4 . . ?
B10 B11 H11 122.4 . . ?
B12 B11 H11 121.5 . . ?
B7 B11 H11 121.5 . . ?
B9 B12 B8 60.49(15) . . ?
B9 B12 B11 107.5(2) . . ?
B8 B12 B11 109.34(19) . . ?
B9 B12 B10 59.87(17) . . ?
B8 B12 B10 109.35(19) . . ?
B11 B12 B10 59.83(17) . . ?
B9 B12 B7 106.68(18) . . ?
B8 B12 B7 59.68(14) . . ?
B11 B12 B7 60.44(16) . . ?
B10 B12 B7 107.65(19) . . ?
B9 B12 H12 122.4 . . ?
B8 B12 H12 120.6 . . ?
B11 B12 H12 121.3 . . ?
B10 B12 H12 121.5 . . ?
B7 B12 H12 122.5 . . ?
C2C N1C C2C 113.5(5) . 2 ?
C2C N1C C3C 108.5(2) . 2 ?
C2C N1C C3C 108.7(2) 2 2 ?
C2C N1C C3C 108.7(2) . . ?
C2C N1C C3C 108.5(2) 2 . ?
C3C N1C C3C 108.8(4) 2 . ?
N1C C2C H2A 109.5 . . ?
N1C C2C H2B 109.5 . . ?
H2A C2C H2B 109.5 . . ?
N1C C2C H2C 109.5 . . ?
H2A C2C H2C 109.5 . . ?
H2B C2C H2C 109.5 . . ?
N1C C3C H3A 109.5 . . ?
N1C C3C H3B 109.5 . . ?
H3A C3C H3B 109.5 . . ?
N1C C3C H3C 109.5 . . ?
H3A C3C H3C 109.5 . . ?
H3B C3C H3C 109.5 . . ?

loop_
_geom_bond_atom_site_label_1
_geom_bond_atom_site_label_2
_geom_bond_distance
_geom_bond_site_symmetry_2
_geom_bond_publ_flag
Ni3 B4 2.090(2) 5_755 ?
Ni3 B4 2.090(2) . ?
Ni3 C1 2.135(2) 5_755 ?
Ni3 C1 2.135(2) . ?
Ni3 B7 2.144(2) 5_755 ?
Ni3 B7 2.144(2) . ?
Ni3 B8 2.156(2) 5_755 ?
Ni3 B8 2.156(2) . ?
Ni3 C2 2.268(2) 5_755 ?
Ni3 C2 2.268(2) . ?
C1 C2 1.572(3) . ?
C1 B5 1.706(4) . ?
C1 B6 1.734(3) . ?
C1 B4 1.749(4) . ?
C1 H1 1.1000 . ?
C2 C2M 1.525(3) . ?
C2 B11 1.689(4) . ?
C2 B6 1.707(4) . ?
C2 B7 1.723(3) . ?
C2M H2M1 0.9600 . ?
C2M H2M2 0.9600 . ?
C2M H2M3 0.9600 . ?
B4 B8 1.766(3) . ?
B4 B5 1.783(3) . ?
B4 B9 1.788(4) . ?
B4 H4 1.1000 . ?
B5 B6 1.763(4) . ?
B5 B9 1.776(4) . ?
B5 B10 1.786(4) . ?
B5 H5 1.1000 . ?
B6 B11 1.749(4) . ?
B6 B10 1.751(4) . ?
B6 H6 1.1000 . ?
B7 B8 1.776(4) . ?
B7 B12 1.798(4) . ?
B7 B11 1.799(4) . ?
B7 H7 1.1000 . ?
B8 B12 1.770(4) . ?
B8 B9 1.781(4) . ?
B8 H8 1.1000 . ?
B9 B12 1.765(4) . ?
B9 B10 1.771(4) . ?
B9 H9 1.1000 . ?
B10 B11 1.776(4) . ?
B10 B12 1.785(4) . ?
B10 H10 1.1000 . ?
B11 B12 1.777(4) . ?
B11 H11 1.1000 . ?
B12 H12 1.1000 . ?
N1C C2C 1.465(4) . ?
N1C C2C 1.465(4) 2 ?
N1C C3C 1.490(3) 2 ?
N1C C3C 1.490(3) . ?
C2C H2A 0.9600 . ?
C2C H2B 0.9600 . ?
C2C H2C 0.9600 . ?
C3C H3A 0.9600 . ?
C3C H3B 0.9600 . ?
C3C H3C 0.9600 . ?

loop_
_geom_torsion_atom_site_label_1
_geom_torsion_atom_site_label_2
_geom_torsion_atom_site_label_3
_geom_torsion_atom_site_label_4
_geom_torsion
_geom_torsion_site_symmetry_1
_geom_torsion_site_symmetry_2
_geom_torsion_site_symmetry_3
_geom_torsion_site_symmetry_4
_geom_torsion_publ_flag
B4 Ni3 C1 C2 52.25(17) 5_755 . . . ?
B4 Ni3 C1 C2 -127.75(17) . . . . ?
B7 Ni3 C1 C2 144.23(12) 5_755 . . . ?
B7 Ni3 C1 C2 -35.77(12) . . . . ?
B8 Ni3 C1 C2 94.61(13) 5_755 . . . ?
B8 Ni3 C1 C2 -85.39(13) . . . . ?
C2 Ni3 C1 C2 180.0 5_755 . . . ?
B4 Ni3 C1 B5 158.47(17) 5_755 . . . ?
B4 Ni3 C1 B5 -21.53(17) . . . . ?
B7 Ni3 C1 B5 -109.56(19) 5_755 . . . ?
B7 Ni3 C1 B5 70.44(19) . . . . ?
B8 Ni3 C1 B5 -159.17(18) 5_755 . . . ?
B8 Ni3 C1 B5 20.83(18) . . . . ?
C2 Ni3 C1 B5 -73.8(2) 5_755 . . . ?
C2 Ni3 C1 B5 106.2(2) . . . . ?
B4 Ni3 C1 B6 79.8(2) 5_755 . . . ?
B4 Ni3 C1 B6 -100.2(2) . . . . ?
B7 Ni3 C1 B6 171.7(2) 5_755 . . . ?
B7 Ni3 C1 B6 -8.3(2) . . . . ?
B8 Ni3 C1 B6 122.1(2) 5_755 . . . ?
B8 Ni3 C1 B6 -57.9(2) . . . . ?
C2 Ni3 C1 B6 -152.48(19) 5_755 . . . ?
C2 Ni3 C1 B6 27.52(19) . . . . ?
B4 Ni3 C1 B4 180.0 5_755 . . . ?
B7 Ni3 C1 B4 -88.02(14) 5_755 . . . ?
B7 Ni3 C1 B4 91.98(14) . . . . ?
B8 Ni3 C1 B4 -137.64(12) 5_755 . . . ?
B8 Ni3 C1 B4 42.36(12) . . . . ?
C2 Ni3 C1 B4 -52.25(17) 5_755 . . . ?
C2 Ni3 C1 B4 127.75(17) . . . . ?
B5 C1 C2 C2M 139.6(2) . . . . ?
B6 C1 C2 C2M 102.6(2) . . . . ?
B4 C1 C2 C2M -152.2(2) . . . . ?
Ni3 C1 C2 C2M -100.99(19) . . . . ?
B5 C1 C2 B11 -3.6(2) . . . . ?
B6 C1 C2 B11 -40.59(18) . . . . ?
B4 C1 C2 B11 64.6(2) . . . . ?
Ni3 C1 C2 B11 115.81(16) . . . . ?
B5 C1 C2 B6 37.03(18) . . . . ?
B4 C1 C2 B6 105.2(2) . . . . ?
Ni3 C1 C2 B6 156.39(16) . . . . ?
B5 C1 C2 B7 -71.5(2) . . . . ?
B6 C1 C2 B7 -108.5(2) . . . . ?
B4 C1 C2 B7 -3.3(2) . . . . ?
Ni3 C1 C2 B7 47.91(13) . . . . ?
B5 C1 C2 Ni3 -119.37(17) . . . . ?
B6 C1 C2 Ni3 -156.39(16) . . . . ?
B4 C1 C2 Ni3 -51.18(14) . . . . ?
B4 Ni3 C2 C2M -27.69(18) 5_755 . . . ?
B4 Ni3 C2 C2M 152.31(18) . . . . ?
C1 Ni3 C2 C2M -65.0(2) 5_755 . . . ?
C1 Ni3 C2 C2M 115.0(2) . . . . ?
B7 Ni3 C2 C2M 62.6(2) 5_755 . . . ?
B7 Ni3 C2 C2M -117.4(2) . . . . ?
B8 Ni3 C2 C2M 22.29(18) 5_755 . . . ?
B8 Ni3 C2 C2M -157.71(18) . . . . ?
B4 Ni3 C2 C1 -142.68(13) 5_755 . . . ?
B4 Ni3 C2 C1 37.32(13) . . . . ?
C1 Ni3 C2 C1 180.0 5_755 . . . ?
B7 Ni3 C2 C1 -52.44(17) 5_755 . . . ?
B7 Ni3 C2 C1 127.56(17) . . . . ?
B8 Ni3 C2 C1 -92.70(13) 5_755 . . . ?
B8 Ni3 C2 C1 87.30(13) . . . . ?
B4 Ni3 C2 B11 116.57(19) 5_755 . . . ?
B4 Ni3 C2 B11 -63.43(19) . . . . ?
C1 Ni3 C2 B11 79.3(2) 5_755 . . . ?
C1 Ni3 C2 B11 -100.7(2) . . . . ?
B7 Ni3 C2 B11 -153.19(18) 5_755 . . . ?
B7 Ni3 C2 B11 26.81(18) . . . . ?
B8 Ni3 C2 B11 166.55(18) 5_755 . . . ?
B8 Ni3 C2 B11 -13.45(18) . . . . ?
B4 Ni3 C2 B6 -168.19(18) 5_755 . . . ?
B4 Ni3 C2 B6 11.81(18) . . . . ?
C1 Ni3 C2 B6 154.49(17) 5_755 . . . ?
C1 Ni3 C2 B6 -25.51(17) . . . . ?
B7 Ni3 C2 B6 -77.9(2) 5_755 . . . ?
B7 Ni3 C2 B6 102.1(2) . . . . ?
B8 Ni3 C2 B6 -118.21(18) 5_755 . . . ?
B8 Ni3 C2 B6 61.79(18) . . . . ?
B4 Ni3 C2 B7 89.76(14) 5_755 . . . ?
B4 Ni3 C2 B7 -90.24(14) . . . . ?
C1 Ni3 C2 B7 52.44(17) 5_755 . . . ?
C1 Ni3 C2 B7 -127.56(17) . . . . ?
B7 Ni3 C2 B7 180.0 5_755 . . . ?
B8 Ni3 C2 B7 139.74(13) 5_755 . . . ?
B8 Ni3 C2 B7 -40.26(13) . . . . ?
C2 C1 B4 B8 -0.9(2) . . . . ?
B5 C1 B4 B8 102.50(19) . . . . ?
B6 C1 B4 B8 67.6(2) . . . . ?
Ni3 C1 B4 B8 -57.08(13) . . . . ?
C2 C1 B4 B5 -103.4(2) . . . . ?
B6 C1 B4 B5 -34.91(19) . . . . ?
Ni3 C1 B4 B5 -159.57(15) . . . . ?
C2 C1 B4 B9 -63.1(2) . . . . ?
B5 C1 B4 B9 40.36(17) . . . . ?
B6 C1 B4 B9 5.4(2) . . . . ?
Ni3 C1 B4 B9 -119.22(15) . . . . ?
C2 C1 B4 Ni3 56.15(15) . . . . ?
B5 C1 B4 Ni3 159.57(15) . . . . ?
B6 C1 B4 Ni3 124.66(17) . . . . ?
C1 Ni3 B4 C1 180.0 5_755 . . . ?
B7 Ni3 B4 C1 101.31(13) 5_755 . . . ?
B7 Ni3 B4 C1 -78.69(13) . . . . ?
B8 Ni3 B4 C1 61.60(16) 5_755 . . . ?
B8 Ni3 B4 C1 -118.40(16) . . . . ?
C2 Ni3 B4 C1 147.65(11) 5_755 . . . ?
C2 Ni3 B4 C1 -32.35(11) . . . . ?
C1 Ni3 B4 B8 -61.60(16) 5_755 . . . ?
C1 Ni3 B4 B8 118.40(16) . . . . ?
B7 Ni3 B4 B8 -140.29(12) 5_755 . . . ?
B7 Ni3 B4 B8 39.71(12) . . . . ?
B8 Ni3 B4 B8 180.0 5_755 . . . ?
C2 Ni3 B4 B8 -93.95(12) 5_755 . . . ?
C2 Ni3 B4 B8 86.05(12) . . . . ?
C1 Ni3 B4 B5 -159.79(15) 5_755 . . . ?
C1 Ni3 B4 B5 20.21(15) . . . . ?
B7 Ni3 B4 B5 121.52(18) 5_755 . . . ?
B7 Ni3 B4 B5 -58.48(18) . . . . ?
B8 Ni3 B4 B5 81.8(2) 5_755 . . . ?
B8 Ni3 B4 B5 -98.2(2) . . . . ?
C2 Ni3 B4 B5 167.86(17) 5_755 . . . ?
C2 Ni3 B4 B5 -12.14(17) . . . . ?
C1 Ni3 B4 B9 -88.4(2) 5_755 . . . ?
C1 Ni3 B4 B9 91.6(2) . . . . ?
B7 Ni3 B4 B9 -167.07(18) 5_755 . . . ?
B7 Ni3 B4 B9 12.93(18) . . . . ?
B8 Ni3 B4 B9 153.22(17) 5_755 . . . ?
B8 Ni3 B4 B9 -26.78(17) . . . . ?
C2 Ni3 B4 B9 -120.74(18) 5_755 . . . ?
C2 Ni3 B4 B9 59.26(18) . . . . ?
C2 C1 B5 B6 -37.16(18) . . . . ?
B4 C1 B5 B6 -143.47(19) . . . . ?
Ni3 C1 B5 B6 -121.51(19) . . . . ?
C2 C1 B5 B9 65.1(2) . . . . ?
B6 C1 B5 B9 102.3(2) . . . . ?
B4 C1 B5 B9 -41.20(18) . . . . ?
Ni3 C1 B5 B9 -19.2(3) . . . . ?
C2 C1 B5 B4 106.31(18) . . . . ?
B6 C1 B5 B4 143.47(19) . . . . ?
Ni3 C1 B5 B4 21.95(17) . . . . ?
C2 C1 B5 B10 3.1(2) . . . . ?
B6 C1 B5 B10 40.27(18) . . . . ?
B4 C1 B5 B10 -103.2(2) . . . . ?
Ni3 C1 B5 B10 -81.2(2) . . . . ?
B8 B4 B5 C1 -96.18(19) . . . . ?
B9 B4 B5 C1 -133.07(19) . . . . ?
Ni3 B4 B5 C1 -22.07(16) . . . . ?
C1 B4 B5 B6 33.44(18) . . . . ?
B8 B4 B5 B6 -62.7(2) . . . . ?
B9 B4 B5 B6 -99.6(2) . . . . ?
Ni3 B4 B5 B6 11.4(3) . . . . ?
C1 B4 B5 B9 133.07(19) . . . . ?
B8 B4 B5 B9 36.89(19) . . . . ?
Ni3 B4 B5 B9 111.0(2) . . . . ?
C1 B4 B5 B10 96.6(2) . . . . ?
B8 B4 B5 B10 0.4(3) . . . . ?
B9 B4 B5 B10 -36.48(19) . . . . ?
Ni3 B4 B5 B10 74.5(2) . . . . ?
C2M C2 B6 C1 -114.2(2) . . . . ?
B11 C2 B6 C1 136.7(2) . . . . ?
B7 C2 B6 C1 98.44(19) . . . . ?
Ni3 C2 B6 C1 25.72(16) . . . . ?
C2M C2 B6 B11 109.1(2) . . . . ?
C1 C2 B6 B11 -136.7(2) . . . . ?
B7 C2 B6 B11 -38.3(2) . . . . ?
Ni3 C2 B6 B11 -111.01(19) . . . . ?
C2M C2 B6 B10 148.8(2) . . . . ?
C1 C2 B6 B10 -97.0(2) . . . . ?
B11 C2 B6 B10 39.7(2) . . . . ?
B7 C2 B6 B10 1.4(3) . . . . ?
Ni3 C2 B6 B10 -71.3(2) . . . . ?
C2M C2 B6 B5 -147.9(2) . . . . ?
C1 C2 B6 B5 -33.68(17) . . . . ?
B11 C2 B6 B5 103.1(2) . . . . ?
B7 C2 B6 B5 64.8(2) . . . . ?
Ni3 C2 B6 B5 -8.0(2) . . . . ?
B5 C1 B6 C2 -140.68(19) . . . . ?
B4 C1 B6 C2 -105.59(19) . . . . ?
Ni3 C1 B6 C2 -30.2(2) . . . . ?
C2 C1 B6 B11 36.62(18) . . . . ?
B5 C1 B6 B11 -104.1(2) . . . . ?
B4 C1 B6 B11 -69.0(2) . . . . ?
Ni3 C1 B6 B11 6.5(3) . . . . ?
C2 C1 B6 B10 99.4(2) . . . . ?
B5 C1 B6 B10 -41.30(18) . . . . ?
B4 C1 B6 B10 -6.2(3) . . . . ?
Ni3 C1 B6 B10 69.2(3) . . . . ?
C2 C1 B6 B5 140.68(19) . . . . ?
B4 C1 B6 B5 35.09(18) . . . . ?
Ni3 C1 B6 B5 110.5(2) . . . . ?
C1 B5 B6 C2 31.94(15) . . . . ?
B9 B5 B6 C2 -65.9(2) . . . . ?
B4 B5 B6 C2 -1.6(3) . . . . ?
B10 B5 B6 C2 -101.3(2) . . . . ?
B9 B5 B6 C1 -97.84(19) . . . . ?
B4 B5 B6 C1 -33.51(17) . . . . ?
B10 B5 B6 C1 -133.23(19) . . . . ?
C1 B5 B6 B11 92.75(19) . . . . ?
B9 B5 B6 B11 -5.1(2) . . . . ?
B4 B5 B6 B11 59.2(2) . . . . ?
B10 B5 B6 B11 -40.49(19) . . . . ?
C1 B5 B6 B10 133.23(19) . . . . ?
B9 B5 B6 B10 35.39(18) . . . . ?
B4 B5 B6 B10 99.7(2) . . . . ?
C2M C2 B7 B8 154.2(2) . . . . ?
C1 C2 B7 B8 6.2(2) . . . . ?
B11 C2 B7 B8 -99.7(2) . . . . ?
B6 C2 B7 B8 -62.1(2) . . . . ?
Ni3 C2 B7 B8 54.86(13) . . . . ?
C2M C2 B7 B12 -143.7(2) . . . . ?
C1 C2 B7 B12 68.3(2) . . . . ?
B11 C2 B7 B12 -37.65(18) . . . . ?
B6 C2 B7 B12 0.0(2) . . . . ?
Ni3 C2 B7 B12 116.96(17) . . . . ?
C2M C2 B7 B11 -106.1(2) . . . . ?
C1 C2 B7 B11 105.9(2) . . . . ?
B6 C2 B7 B11 37.6(2) . . . . ?
Ni3 C2 B7 B11 154.60(17) . . . . ?
C2M C2 B7 Ni3 99.3(2) . . . . ?
C1 C2 B7 Ni3 -48.65(14) . . . . ?
B11 C2 B7 Ni3 -154.60(17) . . . . ?
B6 C2 B7 Ni3 -116.98(18) . . . . ?
B4 Ni3 B7 C2 -97.81(13) 5_755 . . . ?
B4 Ni3 B7 C2 82.19(13) . . . . ?
C1 Ni3 B7 C2 -147.20(12) 5_755 . . . ?
C1 Ni3 B7 C2 32.80(12) . . . . ?
B8 Ni3 B7 C2 -57.83(17) 5_755 . . . ?
B8 Ni3 B7 C2 122.17(17) . . . . ?
C2 Ni3 B7 C2 180.0 5_755 . . . ?
B4 Ni3 B7 B8 140.03(12) 5_755 . . . ?
B4 Ni3 B7 B8 -39.97(12) . . . . ?
C1 Ni3 B7 B8 90.64(13) 5_755 . . . ?
C1 Ni3 B7 B8 -89.36(13) . . . . ?
B8 Ni3 B7 B8 180.0 5_755 . . . ?
C2 Ni3 B7 B8 57.83(17) 5_755 . . . ?
C2 Ni3 B7 B8 -122.17(17) . . . . ?
B4 Ni3 B7 B12 166.30(18) 5_755 . . . ?
B4 Ni3 B7 B12 -13.70(18) . . . . ?
C1 Ni3 B7 B12 116.91(18) 5_755 . . . ?
C1 Ni3 B7 B12 -63.09(18) . . . . ?
B8 Ni3 B7 B12 -153.72(16) 5_755 . . . ?
B8 Ni3 B7 B12 26.28(16) . . . . ?
C2 Ni3 B7 B12 84.1(2) 5_755 . . . ?
C2 Ni3 B7 B12 -95.9(2) . . . . ?
B4 Ni3 B7 B11 -123.2(2) 5_755 . . . ?
B4 Ni3 B7 B11 56.8(2) . . . . ?
C1 Ni3 B7 B11 -172.59(19) 5_755 . . . ?
C1 Ni3 B7 B11 7.41(19) . . . . ?
B8 Ni3 B7 B11 -83.2(2) 5_755 . . . ?
B8 Ni3 B7 B11 96.8(2) . . . . ?
C2 Ni3 B7 B11 154.61(17) 5_755 . . . ?
C2 Ni3 B7 B11 -25.39(17) . . . . ?
C1 B4 B8 B12 -59.1(2) . . . . ?
B5 B4 B8 B12 1.2(2) . . . . ?
B9 B4 B8 B12 37.93(18) . . . . ?
Ni3 B4 B8 B12 -115.86(18) . . . . ?
C1 B4 B8 B7 4.5(2) . . . . ?
B5 B4 B8 B7 64.9(2) . . . . ?
B9 B4 B8 B7 101.55(19) . . . . ?
Ni3 B4 B8 B7 -52.24(13) . . . . ?
C1 B4 B8 B9 -97.04(19) . . . . ?
B5 B4 B8 B9 -36.68(19) . . . . ?
Ni3 B4 B8 B9 -153.79(17) . . . . ?
C1 B4 B8 Ni3 56.75(13) . . . . ?
B5 B4 B8 Ni3 117.11(18) . . . . ?
B9 B4 B8 Ni3 153.79(17) . . . . ?
C2 B7 B8 B4 -6.6(2) . . . . ?
B12 B7 B8 B4 -102.31(19) . . . . ?
B11 B7 B8 B4 -67.3(2) . . . . ?
Ni3 B7 B8 B4 51.16(13) . . . . ?
C2 B7 B8 B12 95.71(19) . . . . ?
B11 B7 B8 B12 34.99(17) . . . . ?
Ni3 B7 B8 B12 153.47(15) . . . . ?
C2 B7 B8 B9 56.5(2) . . . . ?
B12 B7 B8 B9 -39.21(17) . . . . ?
B11 B7 B8 B9 -4.2(2) . . . . ?
Ni3 B7 B8 B9 114.26(15) . . . . ?
C2 B7 B8 Ni3 -57.76(14) . . . . ?
B12 B7 B8 Ni3 -153.47(15) . . . . ?
B11 B7 B8 Ni3 -118.48(17) . . . . ?
B4 Ni3 B8 B4 180.0 5_755 . . . ?
C1 Ni3 B8 B4 137.82(12) 5_755 . . . ?
C1 Ni3 B8 B4 -42.18(12) . . . . ?
B7 Ni3 B8 B4 57.44(16) 5_755 . . . ?
B7 Ni3 B8 B4 -122.56(16) . . . . ?
C2 Ni3 B8 B4 95.52(12) 5_755 . . . ?
C2 Ni3 B8 B4 -84.48(12) . . . . ?
B4 Ni3 B8 B12 -84.4(2) 5_755 . . . ?
B4 Ni3 B8 B12 95.6(2) . . . . ?
C1 Ni3 B8 B12 -126.55(17) 5_755 . . . ?
C1 Ni3 B8 B12 53.45(17) . . . . ?
B7 Ni3 B8 B12 153.07(16) 5_755 . . . ?
B7 Ni3 B8 B12 -26.93(16) . . . . ?
C2 Ni3 B8 B12 -168.86(17) 5_755 . . . ?
C2 Ni3 B8 B12 11.14(17) . . . . ?
B4 Ni3 B8 B7 -57.44(16) 5_755 . . . ?
B4 Ni3 B8 B7 122.56(16) . . . . ?
C1 Ni3 B8 B7 -99.62(12) 5_755 . . . ?
C1 Ni3 B8 B7 80.38(12) . . . . ?
B7 Ni3 B8 B7 180.0 5_755 . . . ?
C2 Ni3 B8 B7 -141.92(12) 5_755 . . . ?
C2 Ni3 B8 B7 38.08(12) . . . . ?
B4 Ni3 B8 B9 -154.02(17) 5_755 . . . ?
B4 Ni3 B8 B9 25.98(17) . . . . ?
C1 Ni3 B8 B9 163.80(18) 5_755 . . . ?
C1 Ni3 B8 B9 -16.20(18) . . . . ?
B7 Ni3 B8 B9 83.4(2) 5_755 . . . ?
B7 Ni3 B8 B9 -96.6(2) . . . . ?
C2 Ni3 B8 B9 121.49(18) 5_755 . . . ?
C2 Ni3 B8 B9 -58.51(18) . . . . ?
C1 B5 B9 B12 -58.6(2) . . . . ?
B6 B5 B9 B12 4.3(2) . . . . ?
B4 B5 B9 B12 -99.70(19) . . . . ?
B10 B5 B9 B12 39.50(18) . . . . ?
C1 B5 B9 B10 -98.1(2) . . . . ?
B6 B5 B9 B10 -35.18(18) . . . . ?
B4 B5 B9 B10 -139.2(2) . . . . ?
C1 B5 B9 B8 4.6(3) . . . . ?
B6 B5 B9 B8 67.5(2) . . . . ?
B4 B5 B9 B8 -36.47(18) . . . . ?
B10 B5 B9 B8 102.7(2) . . . . ?
C1 B5 B9 B4 41.12(17) . . . . ?
B6 B5 B9 B4 104.0(2) . . . . ?
B10 B5 B9 B4 139.2(2) . . . . ?
B4 B8 B9 B12 137.2(2) . . . . ?
B7 B8 B9 B12 39.84(17) . . . . ?
Ni3 B8 B9 B12 110.4(2) . . . . ?
B4 B8 B9 B10 101.0(2) . . . . ?
B12 B8 B9 B10 -36.24(19) . . . . ?
B7 B8 B9 B10 3.6(2) . . . . ?
Ni3 B8 B9 B10 74.2(2) . . . . ?
B4 B8 B9 B5 36.77(18) . . . . ?
B12 B8 B9 B5 -100.4(2) . . . . ?
B7 B8 B9 B5 -60.6(2) . . . . ?
Ni3 B8 B9 B5 10.0(3) . . . . ?
B12 B8 B9 B4 -137.2(2) . . . . ?
B7 B8 B9 B4 -97.36(18) . . . . ?
Ni3 B8 B9 B4 -26.76(17) . . . . ?
C1 B4 B9 B12 61.6(2) . . . . ?
B8 B4 B9 B12 -37.90(18) . . . . ?
B5 B4 B9 B12 101.0(2) . . . . ?
Ni3 B4 B9 B12 -9.2(3) . . . . ?
C1 B4 B9 B10 -2.4(2) . . . . ?
B8 B4 B9 B10 -101.9(2) . . . . ?
B5 B4 B9 B10 36.94(19) . . . . ?
Ni3 B4 B9 B10 -73.3(2) . . . . ?
C1 B4 B9 B5 -39.39(17) . . . . ?
B8 B4 B9 B5 -138.9(2) . . . . ?
Ni3 B4 B9 B5 -110.2(2) . . . . ?
C1 B4 B9 B8 99.49(18) . . . . ?
B5 B4 B9 B8 138.9(2) . . . . ?
Ni3 B4 B9 B8 28.67(18) . . . . ?
C2 B6 B10 B9 60.9(3) . . . . ?
C1 B6 B10 B9 4.3(3) . . . . ?
B11 B6 B10 B9 99.4(2) . . . . ?
B5 B6 B10 B9 -35.66(18) . . . . ?
C2 B6 B10 B11 -38.53(18) . . . . ?
C1 B6 B10 B11 -95.1(2) . . . . ?
B5 B6 B10 B11 -135.06(19) . . . . ?
C2 B6 B10 B5 96.5(2) . . . . ?
C1 B6 B10 B5 39.95(17) . . . . ?
B11 B6 B10 B5 135.06(19) . . . . ?
C2 B6 B10 B12 -2.2(3) . . . . ?
C1 B6 B10 B12 -58.8(3) . . . . ?
B11 B6 B10 B12 36.31(19) . . . . ?
B5 B6 B10 B12 -98.7(2) . . . . ?
B12 B9 B10 B6 -100.3(2) . . . . ?
B5 B9 B10 B6 35.61(19) . . . . ?
B8 B9 B10 B6 -64.4(2) . . . . ?
B4 B9 B10 B6 -1.1(3) . . . . ?
B12 B9 B10 B11 -37.48(18) . . . . ?
B5 B9 B10 B11 98.4(2) . . . . ?
B8 B9 B10 B11 -1.5(3) . . . . ?
B4 B9 B10 B11 61.7(2) . . . . ?
B12 B9 B10 B5 -135.9(2) . . . . ?
B8 B9 B10 B5 -100.0(2) . . . . ?
B4 B9 B10 B5 -36.76(18) . . . . ?
B5 B9 B10 B12 135.9(2) . . . . ?
B8 B9 B10 B12 35.94(18) . . . . ?
B4 B9 B10 B12 99.2(2) . . . . ?
C1 B5 B10 B6 -40.68(17) . . . . ?
B9 B5 B10 B6 -140.4(2) . . . . ?
B4 B5 B10 B6 -103.6(2) . . . . ?
C1 B5 B10 B9 99.69(19) . . . . ?
B6 B5 B10 B9 140.4(2) . . . . ?
B4 B5 B10 B9 36.77(19) . . . . ?
C1 B5 B10 B11 -1.5(2) . . . . ?
B6 B5 B10 B11 39.18(19) . . . . ?
B9 B5 B10 B11 -101.2(2) . . . . ?
B4 B5 B10 B11 -64.4(3) . . . . ?
C1 B5 B10 B12 61.0(2) . . . . ?
B6 B5 B10 B12 101.7(2) . . . . ?
B9 B5 B10 B12 -38.65(19) . . . . ?
B4 B5 B10 B12 -1.9(3) . . . . ?
C2M C2 B11 B6 -103.5(2) . . . . ?
C1 C2 B11 B6 41.35(19) . . . . ?
B7 C2 B11 B6 140.7(2) . . . . ?
Ni3 C2 B11 B6 114.0(2) . . . . ?
C2M C2 B11 B10 -142.4(2) . . . . ?
C1 C2 B11 B10 2.4(2) . . . . ?
B6 C2 B11 B10 -38.98(19) . . . . ?
B7 C2 B11 B10 101.8(2) . . . . ?
Ni3 C2 B11 B10 75.1(2) . . . . ?
C2M C2 B11 B12 154.5(2) . . . . ?
C1 C2 B11 B12 -60.7(2) . . . . ?
B6 C2 B11 B12 -102.1(2) . . . . ?
B7 C2 B11 B12 38.69(18) . . . . ?
Ni3 C2 B11 B12 12.0(3) . . . . ?
C2M C2 B11 B7 115.8(2) . . . . ?
C1 C2 B11 B7 -99.39(19) . . . . ?
B6 C2 B11 B7 -140.7(2) . . . . ?
Ni3 C2 B11 B7 -26.72(17) . . . . ?
C1 B6 B11 C2 -34.64(17) . . . . ?
B10 B6 B11 C2 -135.4(2) . . . . ?
B5 B6 B11 C2 -94.9(2) . . . . ?
C2 B6 B11 B10 135.4(2) . . . . ?
C1 B6 B11 B10 100.8(2) . . . . ?
B5 B6 B11 B10 40.53(18) . . . . ?
C2 B6 B11 B12 98.8(2) . . . . ?
C1 B6 B11 B12 64.2(2) . . . . ?
B10 B6 B11 B12 -36.61(19) . . . . ?
B5 B6 B11 B12 3.9(3) . . . . ?
C2 B6 B11 B7 34.85(18) . . . . ?
C1 B6 B11 B7 0.2(3) . . . . ?
B10 B6 B11 B7 -100.6(2) . . . . ?
B5 B6 B11 B7 -60.0(3) . . . . ?
B6 B10 B11 C2 38.96(18) . . . . ?
B9 B10 B11 C2 -63.1(2) . . . . ?
B5 B10 B11 C2 -0.4(3) . . . . ?
B12 B10 B11 C2 -100.4(2) . . . . ?
B9 B10 B11 B6 -102.1(2) . . . . ?
B5 B10 B11 B6 -39.34(18) . . . . ?
B12 B10 B11 B6 -139.4(2) . . . . ?
B6 B10 B11 B12 139.4(2) . . . . ?
B9 B10 B11 B12 37.32(18) . . . . ?
B5 B10 B11 B12 100.0(2) . . . . ?
B6 B10 B11 B7 101.0(2) . . . . ?
B9 B10 B11 B7 -1.1(3) . . . . ?
B5 B10 B11 B7 61.6(2) . . . . ?
B12 B10 B11 B7 -38.42(18) . . . . ?
B8 B7 B11 C2 101.38(19) . . . . ?
B12 B7 B11 C2 136.4(2) . . . . ?
Ni3 B7 B11 C2 28.79(19) . . . . ?
C2 B7 B11 B6 -35.03(19) . . . . ?
B8 B7 B11 B6 66.4(2) . . . . ?
B12 B7 B11 B6 101.4(2) . . . . ?
Ni3 B7 B11 B6 -6.2(3) . . . . ?
C2 B7 B11 B10 -98.0(2) . . . . ?
B8 B7 B11 B10 3.3(2) . . . . ?
B12 B7 B11 B10 38.40(18) . . . . ?
Ni3 B7 B11 B10 -69.3(2) . . . . ?
C2 B7 B11 B12 -136.4(2) . . . . ?
B8 B7 B11 B12 -35.06(17) . . . . ?
Ni3 B7 B11 B12 -107.7(2) . . . . ?
B10 B9 B12 B8 140.2(2) . . . . ?
B5 B9 B12 B8 100.82(19) . . . . ?
B4 B9 B12 B8 37.64(17) . . . . ?
B10 B9 B12 B11 37.53(18) . . . . ?
B5 B9 B12 B11 -1.9(2) . . . . ?
B8 B9 B12 B11 -102.7(2) . . . . ?
B4 B9 B12 B11 -65.1(2) . . . . ?
B5 B9 B12 B10 -39.42(18) . . . . ?
B8 B9 B12 B10 -140.2(2) . . . . ?
B4 B9 B12 B10 -102.6(2) . . . . ?
B10 B9 B12 B7 101.1(2) . . . . ?
B5 B9 B12 B7 61.7(2) . . . . ?
B8 B9 B12 B7 -39.17(17) . . . . ?
B4 B9 B12 B7 -1.5(2) . . . . ?
B4 B8 B12 B9 -38.35(18) . . . . ?
B7 B8 B12 B9 -135.49(19) . . . . ?
Ni3 B8 B12 B9 -107.42(18) . . . . ?
B4 B8 B12 B11 61.4(2) . . . . ?
B7 B8 B12 B11 -35.79(19) . . . . ?
B9 B8 B12 B11 99.7(2) . . . . ?
Ni3 B8 B12 B11 -7.7(3) . . . . ?
B4 B8 B12 B10 -2.5(3) . . . . ?
B7 B8 B12 B10 -99.6(2) . . . . ?
B9 B8 B12 B10 35.88(19) . . . . ?
Ni3 B8 B12 B10 -71.5(2) . . . . ?
B4 B8 B12 B7 97.15(18) . . . . ?
B9 B8 B12 B7 135.49(19) . . . . ?
Ni3 B8 B12 B7 28.07(16) . . . . ?
C2 B11 B12 B9 61.5(2) . . . . ?
B6 B11 B12 B9 -1.2(3) . . . . ?
B10 B11 B12 B9 -37.55(18) . . . . ?
B7 B11 B12 B9 99.60(19) . . . . ?
C2 B11 B12 B8 -2.6(3) . . . . ?
B6 B11 B12 B8 -65.4(2) . . . . ?
B10 B11 B12 B8 -101.7(2) . . . . ?
B7 B11 B12 B8 35.48(18) . . . . ?
C2 B11 B12 B10 99.0(2) . . . . ?
B6 B11 B12 B10 36.30(19) . . . . ?
B7 B11 B12 B10 137.1(2) . . . . ?
C2 B11 B12 B7 -38.10(18) . . . . ?
B6 B11 B12 B7 -100.8(2) . . . . ?
B10 B11 B12 B7 -137.1(2) . . . . ?
B6 B10 B12 B9 101.7(2) . . . . ?
B11 B10 B12 B9 137.8(2) . . . . ?
B5 B10 B12 B9 38.83(19) . . . . ?
B6 B10 B12 B8 65.5(3) . . . . ?
B9 B10 B12 B8 -36.14(19) . . . . ?
B11 B10 B12 B8 101.6(2) . . . . ?
B5 B10 B12 B8 2.7(3) . . . . ?
B6 B10 B12 B11 -36.1(2) . . . . ?
B9 B10 B12 B11 -137.8(2) . . . . ?
B5 B10 B12 B11 -99.0(2) . . . . ?
B6 B10 B12 B7 2.3(3) . . . . ?
B9 B10 B12 B7 -99.4(2) . . . . ?
B11 B10 B12 B7 38.38(18) . . . . ?
B5 B10 B12 B7 -60.6(3) . . . . ?
C2 B7 B12 B9 -64.3(2) . . . . ?
B8 B7 B12 B9 39.56(17) . . . . ?
B11 B7 B12 B9 -101.1(2) . . . . ?
Ni3 B7 B12 B9 11.5(3) . . . . ?
C2 B7 B12 B8 -103.88(18) . . . . ?
B11 B7 B12 B8 -140.6(2) . . . . ?
Ni3 B7 B12 B8 -28.02(16) . . . . ?
C2 B7 B12 B11 36.74(17) . . . . ?
B8 B7 B12 B11 140.6(2) . . . . ?
Ni3 B7 B12 B11 112.60(19) . . . . ?
C2 B7 B12 B10 -1.4(2) . . . . ?
B8 B7 B12 B10 102.5(2) . . . . ?
B11 B7 B12 B10 -38.10(19) . . . . ?
Ni3 B7 B12 B10 74.5(2) . . . . ?
